data_1534067
loop_
_publ_author_name
'Locock, A.J.'
'Burns, P.C.'

_publ_section_title
;
 Structures and syntheses of framework triuranyl diarsenate hydrates
;
_journal_name_full 'Journal of Solid State Chemistry'
_journal_page_first 18
_journal_page_last 26
_journal_volume 176
_journal_year 2003
_chemical_formula_sum 'As2 H10 O19 U3'
_chemical_name_systematic '(U O2) ((U O2) (As O4))2 (H2 O)5'
_space_group_IT_number 29
_symmetry_space_group_name_Hall 'P 2c -2ac'
_symmetry_space_group_name_H-M 'P c a 21'
_cell_angle_alpha 90
_cell_angle_beta 90
_cell_angle_gamma 90
_cell_formula_units_Z 4
_cell_length_a 20.133
_cell_length_b 11.695
_cell_length_c 7.154
_cell_volume 1684.448
_citation_journal_id_ASTM JSSCBI
_cod_data_source_file Locock_JSSCBI_2003_228.cif
_cod_data_source_block H10As2O19U3
_cod_original_formula_sum 'H10 As2 O19 U3'
_cod_database_code 1534067

loop_
_symmetry_equiv_pos_as_xyz
x,y,z
-x,-y,z+1/2
-x+1/2,y,z+1/2
x+1/2,-y,z

loop_
_atom_site_label
_atom_site_type_symbol
_atom_site_fract_x
_atom_site_fract_y
_atom_site_fract_z
_atom_site_occupancy
_atom_site_U_iso_or_equiv
O18 O-2 0.7427 0.9492 0.094 1 0.0
O8 O-2 0.5215 0.2717 0.87 1 0.0
O7 O-2 0.5929 0.3839 0.3217 1 0.0
O6 O-2 0.7059 0.156 0.3631 1 0.0
O14 O-2 0.683 0.7237 0.7983 1 0.0
O12 O-2 0.4486 0.1788 0.2845 1 0.0
O11 O-2 0.6399 0.0514 0.8134 1 0.0
O13 O-2 0.5438 0.6277 0.0486 1 0.0
O17 O-2 0.6256 0.8373 0.1254 1 0.0
O16 O-2 0.6882 0.6241 0.1951 1 0.0
O9 O-2 0.6435 0.4943 0.8739 1 0.0
As2 As+5 0.5174 0.107 0.3292 1 0.0
O2 O-2 0.653 0.2989 0.6628 1 0.0
O19 O-2 0.6436 0.8574 0.474 1 0.0
O10 O-2 0.5613 0.1587 0.515 1 0.0
O3 O-2 0.7658 0.3972 0.8294 1 0.0
U3 U+6 0.6129 0.6761 0.9228 1 0.0
O1 O-2 0.5053 -0.0331 0.349 1 0.0
U2 U+6 0.6483 0.269 0.3399 1 0.0
O4 O-2 0.5759 0.1353 0.1642 1 0.0
As1 As+5 0.6842 0.3734 0.8458 1 0.0
O15 O-2 0.5616 0.6029 0.6201 1 0.0
O5 O-2 0.6634 0.2774 0.0111 1 0.0
U1 U+6 0.5802 0.1606 0.8391 1 0.0
